data_1537063
loop_
_publ_author_name
'Kraus, F.'
'Albert, B.'

_publ_section_title
;
 Synthesis and crystal structure of cesium hexamminesodium
 decahydro-closo-decaboranate(10)-ammonia(1/1), Cs [Na (N H3)6](B10 H10) .
 N H3
;
_journal_name_full 'Zeitschrift fuer Anorganische und Allgemeine Chemie'
_journal_page_first 152
_journal_page_last 154
_journal_volume 631
_journal_year 2005
_chemical_formula_sum 'B10 Cs H31 N7 Na'
_chemical_name_systematic 'Cs (Na (N H3)6)(B10 H10) (N H3)'
_space_group_IT_number 2
_symmetry_space_group_name_Hall '-P 1'
_symmetry_space_group_name_H-M 'P -1'
_cell_angle_alpha 88.564
_cell_angle_beta 89.773
_cell_angle_gamma 81.63
_cell_formula_units_Z 4
_cell_length_a 8.4787
_cell_length_b 13.272
_cell_length_c 17.139
_cell_volume 1907.498
_citation_journal_id_ASTM ZAACAB
_cod_data_source_file Kraus_ZAACAB_2005_1621.cif
_cod_data_source_block H31B10Cs1N7Na1
_cod_original_formula_sum 'H31 B10 Cs1 N7 Na1'
_cod_database_code 1537063

loop_
_symmetry_equiv_pos_as_xyz
x,y,z
-x,-y,-z

loop_
_atom_site_label
_atom_site_type_symbol
_atom_site_fract_x
_atom_site_fract_y
_atom_site_fract_z
_atom_site_occupancy
_atom_site_U_iso_or_equiv
B9 B 0.8432 0.425 -0.0837 1 0.0
B2 B 0.8727 0.3253 -0.0188 1 0.0
N7 N-3 0.292 0.3195 0.2147 1 0.0
B5 B 0.661 0.4299 -0.1379 1 0.0
H3 H+1 0.6267 0.7063 0.2425 1 0.0
Na1 Na+1 0.7222 0.84143 0.36058 1 0.0
H21 H+1 0.3785 0.3363 0.2399 1 0.0
H19 H+1 0.2112 0.3167 0.2494 1 0.0
H31 H+1 0.0239 0.1517 0.1138 1 0.0
H34 H+1 0.3777 -0.0499 0.0802 1 0.0
H15 H+1 0.7354 0.9393 0.2045 1 0.0
B10 B 0.6788 0.3651 -0.0437 1 0.0
H32 H+1 0.0254 0.1622 0.1999 1 0.0
Cs1 Cs+1 0.76011 0.52009 0.113374 1 0.0
B6 B 0.6189 0.2989 -0.1268 1 0.0
H47 H-1 0.583 0.498 -0.145 1 0.0
H1 H+1 0.732 0.638 0.2966 1 0.0
N14 N-3 0.1712 0.0488 -0.0488 1 0.0
H59 H-1 1.222 0.811 0.702 1 0.0
H4 H+1 0.7213 0.6525 0.4533 1 0.0
H16 H+1 0.7392 1.043 0.4249 1 0.0
N1 N-3 0.7207 0.6981 0.269 1 0.0
H36 H+1 0.5468 -0.0331 0.0855 1 0.0
N10 N-3 0.4402 0.0957 0.2937 1 0.0
H51 H-1 0.881 0.496 -0.071 1 0.0
H25 H+1 0.7086 0.1378 0.1214 1 0.0
H27 H+1 0.6365 0.2394 0.0902 1 0.0
H45 H-1 0.851 0.191 -0.21 1 0.0
H9 H+1 1.0694 0.7779 0.3213 1 0.0
B1 B 0.6759 0.3484 -0.2123 1 0.0
H24 H+1 0.2029 0.247 0.0108 1 0.0
N6 N-3 0.7019 0.9899 0.4499 1 0.0
H54 H-1 1.064 0.65 0.779 1 0.0
B20 B 1.3074 0.614 0.6911 1 0.0
B19 B 1.1387 0.5626 0.6497 1 0.0
H10 H+1 0.3881 0.8416 0.3084 1 0.0
H5 H+1 0.6187 0.7315 0.4979 1 0.0
N12 N-3 0.4529 -0.0302 0.1119 1 0.0
H43 H-1 0.621 0.347 -0.274 1 0.0
B11 B 1.3022 0.6574 0.524 1 0.0
B7 B 0.7855 0.2398 -0.0686 1 0.0
H55 H-1 1.137 0.818 0.541 1 0.0
H49 H-1 0.779 0.169 -0.044 1 0.0
H44 H-1 0.921 0.32 0.04 1 0.0
H46 H-1 0.928 0.414 -0.226 1 0.0
H14 H+1 0.7911 1.0124 0.2586 1 0.0
H62 H-1 1.398 0.582 0.732 1 0.0
Na2 Na+1 0.3646 0.14764 0.15331 1 0.0
H61 H-1 1.096 0.492 0.659 1 0.0
H29 H+1 0.501 0.1402 0.3133 1 0.0
Cs2 Cs+1 0.26266 0.48463 0.37676 1 0.0
N5 N-3 0.8005 0.9457 0.2455 1 0.0
B13 B 1.1759 0.7471 0.5699 1 0.0
H60 H-1 0.905 0.727 0.628 1 0.0
H57 H-1 1.397 0.49 0.581 1 0.0
N9 N-3 0.6389 0.1948 0.1315 1 0.0
H12 H+1 0.3897 0.8042 0.3909 1 0.0
H52 H-1 0.591 0.39 0.002 1 0.0
H37 H+1 1.109 1.025 0.321 1 0.0
H35 H+1 0.4664 -0.0724 0.1547 1 0.0
N8 N-3 0.3018 0.2545 0.0281 1 0.0
N4 N-3 0.4202 0.8524 0.3577 1 0.0
H2 H+1 0.8028 0.6977 0.2346 1 0.0
B8 B 0.9489 0.2997 -0.1087 1 0.0
H39 H+1 1.047 1.093 0.394 1 0.0
H7 H+1 1.0321 0.6986 0.3784 1 0.0
H8 H+1 1.0695 0.7976 0.4063 1 0.0
H33 H+1 0.0633 0.0599 0.1654 1 0.0
H23 H+1 0.3048 0.3213 0.0379 1 0.0
H38 H+1 1.063 0.98 0.391 1 0.0
B4 B 0.8508 0.3834 -0.1845 1 0.0
H26 H+1 0.6706 0.2243 0.175 1 0.0
H53 H-1 1.355 0.66 0.465 1 0.0
H20 H+1 0.2603 0.3674 0.1769 1 0.0
H48 H-1 0.493 0.266 -0.125 1 0.0
B3 B 0.8089 0.2516 -0.1725 1 0.0
B17 B 1.2052 0.7434 0.6742 1 0.0
H18 H+1 0.5981 1.0088 0.4635 1 0.0
H13 H+1 0.9033 0.9232 0.2321 1 0.0
N3 N-3 1.0219 0.7668 0.3678 1 0.0
H17 H+1 0.7609 0.9716 0.4935 1 0.0
H6 H+1 0.795 0.7207 0.5052 1 0.0
B18 B 1.037 0.6934 0.6331 1 0.0
H30 H+1 0.4965 0.0318 0.295 1 0.0
N13 N-3 1.1041 1.0245 0.3722 1 0.0
B16 B 1.3673 0.6903 0.6112 1 0.0
H42 H+1 0.152 -0.008 -0.023 1 0.0
B14 B 1.1271 0.62 0.5524 1 0.0
B12 B 1.1178 0.6517 0.7202 1 0.0
N2 N-3 0.7128 0.7167 0.472 1 0.0
H11 H+1 0.3748 0.9153 0.3727 1 0.0
H50 H-1 1.075 0.27 -0.122 1 0.0
H41 H+1 0.211 0.073 -0.019 1 0.0
H22 H+1 0.3753 0.2334 -0.0091 1 0.0
H28 H+1 0.3502 0.0964 0.3229 1 0.0
H40 H+1 0.075 0.089 -0.061 1 0.0
B15 B 1.3178 0.5616 0.5938 1 0.0
N11 N-3 0.0725 0.1271 0.159 1 0.0
H56 H-1 1.054 0.595 0.507 1 0.0
H58 H-1 1.496 0.719 0.612 1 0.0
